data_7045638
loop_
_publ_author_name
'Chen, Lianfen'
'Cui, Hao'
'Wang, Yanhu'
'Liang, Xiang'
'Zhang, Li'
'Su, Cheng-Yong'

_publ_section_title
;
 Carbene insertion into N-H bonds with size-selectivity induced by a
 microporous ruthenium-porphyrin metal-organic framework.
;
_journal_issue 11
_journal_name_full 'Dalton transactions (Cambridge, England : 2003)'
_journal_page_first 3940
_journal_page_last 3946
_journal_paper_doi 10.1039/c8dt00434j
_journal_volume 47
_journal_year 2018
_chemical_formula_moiety '0.25(C564 H288 Hf48 N48 O220 Ru12)'
_chemical_formula_sum 'C141 H72 Hf12 N12 O55 Ru3'
_chemical_formula_weight 5259.19
_chemical_name_systematic Ru-PMOF-1(Hf)
_space_group_crystal_system cubic
_space_group_IT_number 229
_space_group_name_Hall '-I 4 2 3'
_space_group_name_H-M_alt 'I m -3 m'
_symmetry_space_group_name_Hall '-I 4 2 3'
_symmetry_space_group_name_H-M 'I m -3 m'
_atom_sites_solution_hydrogens difmap
_atom_sites_solution_primary direct
_audit_creation_date 2018-01-04
_audit_creation_method
;
  Olex2 1.2
  (compiled Apr 23 2013 17:59:47, GUI svn.r4466)
;
_audit_update_record
;
2018-01-31 deposited with the CCDC.
2018-02-07 downloaded from the CCDC.
;
_cell_angle_alpha 90
_cell_angle_beta 90
_cell_angle_gamma 90
_cell_formula_units_Z 4
_cell_length_a 38.4253(3)
_cell_length_b 38.4253(3)
_cell_length_c 38.4253(3)
_cell_measurement_reflns_used 3632
_cell_measurement_temperature 150(2)
_cell_measurement_theta_max 68.6180
_cell_measurement_theta_min 3.6210
_cell_volume 56735.1(8)
_computing_molecular_graphics
;
O. V. Dolomanov, L. J. Bourhis, R. J. Gildea, J. A. K. Howard and H. Puschmann,
OLEX2: a complete structure solution, refinement and analysis program.
J. Appl. Cryst. (2009). 42, 339-341.
;
_computing_publication_material
;
O. V. Dolomanov, L. J. Bourhis, R. J. Gildea, J. A. K. Howard and H. Puschmann,
OLEX2: a complete structure solution, refinement and analysis program.
J. Appl. Cryst. (2009). 42, 339-341.
;
_computing_structure_refinement
;
SHELXL, G.M. Sheldrick, Acta Cryst.
(2008). A64, 112-122
;
_computing_structure_solution
;
SHELXS, G.M. Sheldrick, Acta Cryst.
(2008). A64, 112-122
;
_diffrn_ambient_temperature 150(2)
_diffrn_measured_fraction_theta_full 0.982
_diffrn_measured_fraction_theta_max 0.982
_diffrn_measurement_device_type 'SuperNova, Dual, Cu at zero, Atlas'
_diffrn_radiation_type CuK\a
_diffrn_radiation_wavelength 1.54184
_diffrn_reflns_av_R_equivalents 0.0698
_diffrn_reflns_av_unetI/netI 0.0664
_diffrn_reflns_Laue_measured_fraction_full 0.982
_diffrn_reflns_Laue_measured_fraction_max 0.982
_diffrn_reflns_limit_h_max 44
_diffrn_reflns_limit_h_min -21
_diffrn_reflns_limit_k_max 12
_diffrn_reflns_limit_k_min -43
_diffrn_reflns_limit_l_max 12
_diffrn_reflns_limit_l_min -30
_diffrn_reflns_number 17091
_diffrn_reflns_point_group_measured_fraction_full 0.982
_diffrn_reflns_point_group_measured_fraction_max 0.982
_diffrn_reflns_theta_full 65.957
_diffrn_reflns_theta_max 65.957
_diffrn_reflns_theta_min 3.638
_exptl_absorpt_coefficient_mu 4.738
_exptl_crystal_colour red
_exptl_crystal_density_diffrn 0.616
_exptl_crystal_description block
_exptl_crystal_F_000 9752
_exptl_crystal_size_max 0.18
_exptl_crystal_size_mid 0.17
_exptl_crystal_size_min 0.16
_platon_squeeze_details
;
;
_refine_diff_density_max 1.163
_refine_diff_density_min -1.413
_refine_diff_density_rms 0.114
_refine_ls_extinction_method none
_refine_ls_goodness_of_fit_ref 1.071
_refine_ls_hydrogen_treatment constr
_refine_ls_matrix_type full
_refine_ls_number_parameters 142
_refine_ls_number_reflns 4555
_refine_ls_number_restraints 48
_refine_ls_restrained_S_all 1.082
_refine_ls_R_factor_all 0.1118
_refine_ls_R_factor_gt 0.0890
_refine_ls_shift/su_max 0.002
_refine_ls_shift/su_mean 0.000
_refine_ls_structure_factor_coef Fsqd
_refine_ls_weighting_details 'w=1/[\s^2^(Fo^2^)+(0.1264P)^2^] where P=(Fo^2^+2Fc^2^)/3'
_refine_ls_weighting_scheme calc
_refine_ls_wR_factor_gt 0.2288
_refine_ls_wR_factor_ref 0.2399
_reflns_Friedel_coverage 0.000
_reflns_number_gt 2906
_reflns_number_total 4555
_reflns_threshold_expression 'I > 2\s(I)'
_cod_data_source_file c8dt00434j2.cif
_cod_data_source_block 123
_cod_depositor_comments 'Adding full bibliography for 7045638.cif.'
_cod_original_cell_volume 56735.2(12)
_cod_database_code 7045638
_shelx_space_group_comment
;
The symmetry employed for this shelxl refinement is uniquely defined
by the following loop, which should always be used as a source of
symmetry information in preference to the above space-group names.
They are only intended as comments.
;
_shelx_estimated_absorpt_t_max 0.518
_shelx_estimated_absorpt_t_min 0.483
_olex2_refinement_description
;
1. Fixed Uiso
 At 1.2 times of:
  H11 of C11, H10 of C10, H7 of C7, H8 of C8
 At 1.5 times of:
  H1 of C1, H5 of C5
2. Uiso/Uaniso restraints and constraints
Uanis(O2) \\sim Ueq: with sigma of 0.01 and sigma for terminal atoms of 0.02
Uanis(O4) \\sim Ueq, Uanis(C4) \\sim Ueq, Uanis(C2) \\sim Ueq: with sigma of 0.01 and sigma for terminal atoms of 0.02
Uanis(O1) \\sim Ueq, Uanis(O3) \\sim Ueq, Uanis(O5) \\sim Ueq: with sigma of 0.01 and sigma for terminal atoms of 0.02
Uanis(C9) \\sim Ueq: with sigma of 0.01 and sigma for terminal atoms of 0.02
3. Others
 Fixed Sof: O2(0.125) C1(0.5) H1(0.5) C3(0.5) C2(0.5) C6(0.5) C11(0.5)
 H11(0.5) C10(0.5) H10(0.5) C9(0.25) C8(0.5) H8(0.5) C7(0.5) H7(0.5) C4(0.5)
 C5(0.5) H5(0.5) O5(0.5) C13(0.125)
4.a Riding coordinates:
 C1(H1), C11(H11,C10), C11(H10,C9,C8), C11(H8,C7), C11(H7), C5(H5)
4.b Fitted hexagon refined as free rotating group:
 C6(C11,O4,O3,O1,C12)
;
_shelx_shelxl_version_number 2014/7

loop_
_space_group_symop_operation_xyz
'x, y, z'
'-y, x, z'
'-x, -y, z'
'y, -x, z'
'x, -z, y'
'x, -y, -z'
'x, z, -y'
'z, y, -x'
'-x, y, -z'
'-z, y, x'
'z, x, y'
'y, z, x'
'-y, -z, x'
'z, -x, -y'
'-y, z, -x'
'-z, -x, y'
'-z, x, -y'
'y, -z, -x'
'y, x, -z'
'-y, -x, -z'
'-x, z, y'
'-x, -z, -y'
'z, -y, x'
'-z, -y, -x'
'x+1/2, y+1/2, z+1/2'
'-y+1/2, x+1/2, z+1/2'
'-x+1/2, -y+1/2, z+1/2'
'y+1/2, -x+1/2, z+1/2'
'x+1/2, -z+1/2, y+1/2'
'x+1/2, -y+1/2, -z+1/2'
'x+1/2, z+1/2, -y+1/2'
'z+1/2, y+1/2, -x+1/2'
'-x+1/2, y+1/2, -z+1/2'
'-z+1/2, y+1/2, x+1/2'
'z+1/2, x+1/2, y+1/2'
'y+1/2, z+1/2, x+1/2'
'-y+1/2, -z+1/2, x+1/2'
'z+1/2, -x+1/2, -y+1/2'
'-y+1/2, z+1/2, -x+1/2'
'-z+1/2, -x+1/2, y+1/2'
'-z+1/2, x+1/2, -y+1/2'
'y+1/2, -z+1/2, -x+1/2'
'y+1/2, x+1/2, -z+1/2'
'-y+1/2, -x+1/2, -z+1/2'
'-x+1/2, z+1/2, y+1/2'
'-x+1/2, -z+1/2, -y+1/2'
'z+1/2, -y+1/2, x+1/2'
'-z+1/2, -y+1/2, -x+1/2'
'-x, -y, -z'
'y, -x, -z'
'x, y, -z'
'-y, x, -z'
'-x, z, -y'
'-x, y, z'
'-x, -z, y'
'-z, -y, x'
'x, -y, z'
'z, -y, -x'
'-z, -x, -y'
'-y, -z, -x'
'y, z, -x'
'-z, x, y'
'y, -z, x'
'z, x, -y'
'z, -x, y'
'-y, z, x'
'-y, -x, z'
'y, x, z'
'x, -z, -y'
'x, z, y'
'-z, y, -x'
'z, y, x'
'-x+1/2, -y+1/2, -z+1/2'
'y+1/2, -x+1/2, -z+1/2'
'x+1/2, y+1/2, -z+1/2'
'-y+1/2, x+1/2, -z+1/2'
'-x+1/2, z+1/2, -y+1/2'
'-x+1/2, y+1/2, z+1/2'
'-x+1/2, -z+1/2, y+1/2'
'-z+1/2, -y+1/2, x+1/2'
'x+1/2, -y+1/2, z+1/2'
'z+1/2, -y+1/2, -x+1/2'
'-z+1/2, -x+1/2, -y+1/2'
'-y+1/2, -z+1/2, -x+1/2'
'y+1/2, z+1/2, -x+1/2'
'-z+1/2, x+1/2, y+1/2'
'y+1/2, -z+1/2, x+1/2'
'z+1/2, x+1/2, -y+1/2'
'z+1/2, -x+1/2, y+1/2'
'-y+1/2, z+1/2, x+1/2'
'-y+1/2, -x+1/2, z+1/2'
'y+1/2, x+1/2, z+1/2'
'x+1/2, -z+1/2, -y+1/2'
'x+1/2, z+1/2, y+1/2'
'-z+1/2, y+1/2, -x+1/2'
'z+1/2, y+1/2, x+1/2'

loop_
_atom_site_label
_atom_site_type_symbol
_atom_site_fract_x
_atom_site_fract_y
_atom_site_fract_z
_atom_site_U_iso_or_equiv
_atom_site_adp_type
_atom_site_occupancy
_atom_site_site_symmetry_order
_atom_site_calc_flag
_atom_site_refinement_flags_posn
_atom_site_refinement_flags_adp
_atom_site_refinement_flags_occupancy
Hf1 Hf 0.27117(2) 0.20710(2) 0.20710(2) 0.1355(6) Uani 1 2 d S T P
Ru1 Ru 0.5000 0.0000 0.2500 0.1455(16) Uani 1 8 d S T P
O2 O 0.5000 0.0000 0.3166(12) 0.152(19) Uani 0.5 4 d S TU P
N1 N 0.5000 0.0552(2) 0.2491(4) 0.100(4) Uani 1 2 d S T P
C1 C 0.4827(6) 0.1110(5) 0.2582(5) 0.083(7) Uani 0.5 1 d . . P
H1 H 0.4649 0.1270 0.2652 0.125 Uiso 0.5 1 d R . P
C3 C 0.4387(10) 0.0658(10) 0.2567(15) 0.072(11) Uani 0.5 1 d . . P
C2 C 0.4711(5) 0.0752(5) 0.2617(5) 0.074(5) Uani 0.5 1 d . U P
C6 C 0.4090(4) 0.0909(4) 0.2400(3) 0.066(5) Uani 0.5 1 d . . P
C11 C 0.3897(5) 0.0986(4) 0.2104(3) 0.118(11) Uani 0.5 1 d G . P
H11 H 0.3948 0.0871 0.1888 0.142 Uiso 0.5 1 d R . P
C10 C 0.3629(5) 0.1228(5) 0.2121(4) 0.115(10) Uani 0.5 1 d R . P
H10 H 0.3496 0.1281 0.1917 0.138 Uiso 0.5 1 d R . P
C9 C 0.3555(5) 0.1394(5) 0.2434(5) 0.045(6) Uani 0.25 1 d R U P
C8 C 0.3748(4) 0.1317(4) 0.2730(4) 0.085(6) Uani 0.5 1 d R . P
H8 H 0.3697 0.1432 0.2946 0.101 Uiso 0.5 1 d R . P
C7 C 0.4016(4) 0.1075(4) 0.2713(2) 0.099(8) Uani 0.5 1 d R . P
H7 H 0.4150 0.1022 0.2917 0.119 Uiso 0.5 1 d R . P
O4 O 0.2155(2) 0.2155(2) 0.2155(2) 0.072(3) Uani 1 6 d GS TU P
O3 O 0.2561(2) 0.1910(3) 0.2561(2) 0.123(4) Uani 1 2 d GS TU P
O1 O 0.3142(2) 0.1726(2) 0.2217(2) 0.116(2) Uani 1 1 d G U .
C12 C 0.3303(3) 0.1697(3) 0.2500 0.100(5) Uani 1 2 d GS T P
C4 C 0.4282(4) 0.0295(4) 0.2577(5) 0.063(4) Uani 0.5 1 d . U P
C5 C 0.3914(5) 0.0152(5) 0.2605(6) 0.068(5) Uani 0.5 1 d . . P
H5 H 0.3826 0.0228 0.2826 0.102 Uiso 0.5 1 d R . P
O5 O 0.2508(4) 0.1545(4) 0.1975(4) 0.117(5) Uani 0.5 1 d . U P
C13 C 0.5000 0.0000 0.3014(10) 0.096(16) Uani 0.5 4 d S T P

loop_
_atom_site_aniso_label
_atom_site_aniso_U_11
_atom_site_aniso_U_22
_atom_site_aniso_U_33
_atom_site_aniso_U_23
_atom_site_aniso_U_13
_atom_site_aniso_U_12
Hf1 0.1346(7) 0.1360(6) 0.1360(6) 0.0910(6) 0.0974(6) 0.0974(6)
Ru1 0.0363(6) 0.0363(6) 0.364(5) 0.000 0.000 0.000
O2 0.17(2) 0.14(2) 0.15(3) 0.000 0.000 0.000
N1 0.091(7) 0.037(5) 0.172(12) -0.011(6) 0.000 0.000
C1 0.133(16) 0.037(8) 0.080(13) -0.008(9) 0.040(12) 0.022(8)
C3 0.034(11) 0.030(12) 0.15(4) -0.019(12) -0.030(12) 0.007(9)
C2 0.062(8) 0.071(8) 0.088(9) 0.011(7) -0.002(7) 0.015(6)
C6 0.067(12) 0.068(11) 0.064(15) -0.005(11) 0.001(11) 0.025(7)
C11 0.068(14) 0.14(2) 0.15(3) -0.029(19) -0.033(15) 0.026(14)
C10 0.085(14) 0.096(15) 0.16(3) -0.014(15) -0.090(16) 0.021(11)
C9 0.054(9) 0.040(9) 0.043(11) 0.010(8) 0.003(8) 0.021(7)
C8 0.105(15) 0.038(9) 0.111(17) -0.031(10) 0.000(13) 0.023(9)
C7 0.072(14) 0.080(18) 0.15(2) -0.020(16) 0.016(13) 0.021(12)
O4 0.072(3) 0.072(3) 0.072(3) 0.026(3) 0.026(3) 0.026(3)
O3 0.114(4) 0.142(7) 0.114(4) 0.019(4) 0.042(5) 0.019(4)
O1 0.112(5) 0.122(5) 0.115(5) 0.039(4) 0.039(4) 0.053(4)
C12 0.100(6) 0.100(6) 0.100(11) 0.041(7) 0.041(7) 0.019(8)
C4 0.058(7) 0.048(7) 0.084(8) 0.000(7) -0.009(7) 0.013(5)
C5 0.051(9) 0.057(8) 0.095(14) 0.007(10) -0.005(11) 0.011(6)
O5 0.129(10) 0.110(9) 0.113(9) -0.003(8) 0.029(8) 0.072(8)
C13 0.18(5) 0.08(3) 0.032(17) 0.000 0.000 0.000

loop_
_atom_type_symbol
_atom_type_description
_atom_type_scat_dispersion_real
_atom_type_scat_dispersion_imag
_atom_type_scat_source
C C 0.0181 0.0091 'International Tables Vol C Tables 4.2.6.8 and 6.1.1.4'
H H 0.0000 0.0000 'International Tables Vol C Tables 4.2.6.8 and 6.1.1.4'
N N 0.0311 0.0180 'International Tables Vol C Tables 4.2.6.8 and 6.1.1.4'
O O 0.0492 0.0322 'International Tables Vol C Tables 4.2.6.8 and 6.1.1.4'
Hf Hf -6.1794 4.9776 'International Tables Vol C Tables 4.2.6.8 and 6.1.1.4'
Ru Ru 0.0552 3.2960 'International Tables Vol C Tables 4.2.6.8 and 6.1.1.4'

loop_
_geom_angle_atom_site_label_1
_geom_angle_atom_site_label_2
_geom_angle_atom_site_label_3
_geom_angle
_geom_angle_site_symmetry_1
_geom_angle_site_symmetry_3
Hf1 Hf1 Hf1 59.62(4) 84 83
Hf1 Hf1 Hf1 60.19(2) 12 83
Hf1 Hf1 Hf1 90.0 11 83
Hf1 Hf1 Hf1 90.0 12 84
Hf1 Hf1 Hf1 60.19(2) 11 84
Hf1 Hf1 Hf1 60.0 11 12
O4 Hf1 Hf1 37.3(2) . 11
O4 Hf1 Hf1 93.4(3) . 83
O4 Hf1 Hf1 37.3(2) . 12
O4 Hf1 Hf1 93.4(3) . 84
O4 Hf1 O3 114.0(4) . 84
O4 Hf1 O1 142.1(2) . 70
O4 Hf1 O1 142.1(2) . .
O4 Hf1 O5 79.1(4) . 70
O4 Hf1 O5 79.1(4) . .
O3 Hf1 Hf1 44.0(4) 11 84
O3 Hf1 Hf1 97.6(4) . 84
O3 Hf1 Hf1 97.6(4) 11 83
O3 Hf1 Hf1 90.7(2) 84 12
O3 Hf1 Hf1 35.42(14) 84 84
O3 Hf1 Hf1 90.8(3) 11 12
O3 Hf1 Hf1 32.5(3) . 12
O3 Hf1 Hf1 90.7(2) 84 11
O3 Hf1 Hf1 44.0(4) . 83
O3 Hf1 Hf1 90.8(3) . 11
O3 Hf1 Hf1 35.42(14) 84 83
O3 Hf1 Hf1 32.5(3) 11 11
O3 Hf1 O4 68.6(3) . .
O3 Hf1 O4 68.6(3) 11 .
O3 Hf1 O3 118.0(6) . 11
O3 Hf1 O3 79.4(4) 11 84
O3 Hf1 O3 79.4(4) . 84
O3 Hf1 O1 78.3(3) . .
O3 Hf1 O1 147.1(4) 11 .
O3 Hf1 O1 147.1(4) . 70
O3 Hf1 O1 78.3(3) 11 70
O3 Hf1 O5 77.1(5) 11 70
O3 Hf1 O5 133.5(6) 11 .
O3 Hf1 O5 77.1(5) . .
O3 Hf1 O5 133.5(6) . 70
O1 Hf1 Hf1 163.9(2) . 11
O1 Hf1 Hf1 110.63(18) 70 11
O1 Hf1 Hf1 109.1(3) 70 83
O1 Hf1 Hf1 163.9(2) 70 12
O1 Hf1 Hf1 73.9(2) . 83
O1 Hf1 Hf1 73.9(2) 70 84
O1 Hf1 Hf1 110.63(18) . 12
O1 Hf1 Hf1 109.1(3) . 84
O1 Hf1 O3 75.8(3) 70 84
O1 Hf1 O3 75.8(3) . 84
O1 Hf1 O1 74.9(4) . 70
O1 Hf1 O5 75.9(4) 70 70
O1 Hf1 O5 113.8(4) 70 .
O1 Hf1 O5 75.9(4) . .
O1 Hf1 O5 113.8(4) . 70
O5 Hf1 Hf1 117.5(4) 70 84
O5 Hf1 Hf1 82.3(3) 70 11
O5 Hf1 Hf1 172.0(3) . 84
O5 Hf1 Hf1 82.3(3) . 12
O5 Hf1 Hf1 172.0(3) 70 83
O5 Hf1 Hf1 117.5(4) . 83
O5 Hf1 Hf1 113.5(3) . 11
O5 Hf1 Hf1 113.5(3) 70 12
O5 Hf1 O3 146.2(4) 70 84
O5 Hf1 O3 146.2(4) . 84
O5 Hf1 O5 64.3(8) 70 .
N1 Ru1 N1 90.014(12) 3_655 76_545
N1 Ru1 N1 178.2(7) 74 76_545
N1 Ru1 N1 90.014(12) . 76_545
N1 Ru1 N1 178.2(7) . 3_655
N1 Ru1 N1 90.014(12) 74 3_655
N1 Ru1 N1 90.014(12) . 74
C13 Ru1 N1 89.1(4) 74 3_655
C13 Ru1 N1 90.9(4) . .
C13 Ru1 N1 90.9(4) . 3_655
C13 Ru1 N1 90.9(4) 74 74
C13 Ru1 N1 89.1(4) . 76_545
C13 Ru1 N1 90.9(4) 74 76_545
C13 Ru1 N1 89.1(4) 74 .
C13 Ru1 N1 89.1(4) . 74
C13 Ru1 C13 180.0 . 74
C2 N1 Ru1 122.0(9) 54_655 .
C2 N1 Ru1 122.0(9) . .
C2 N1 C2 101.4(18) . 54_655
C4 N1 Ru1 119.0(8) 44 .
C4 N1 Ru1 119.0(8) 74 .
C4 N1 C2 31.6(9) 74 54_655
C4 N1 C2 118.0(11) 44 54_655
C4 N1 C2 118.0(11) 74 .
C4 N1 C2 31.6(9) 44 .
C4 N1 C4 117.2(17) 74 44
C1 C1 H1 135.6 54_655 .
C1 C1 C2 107.8(12) 54_655 .
C1 C1 C4 106.1(9) 54_655 44
C1 C1 C5 30.1(10) 54_655 74
C2 C1 H1 111.4 . .
C2 C1 C4 26.6(9) . 44
C4 C1 H1 118.3 44 .
C5 C1 C1 84(3) 44 54_655
C5 C1 H1 142.8 74 .
C5 C1 H1 115.6 44 .
C5 C1 C2 104.6(17) 74 .
C5 C1 C2 90(3) 44 .
C5 C1 C4 90.2(13) 74 44
C5 C1 C4 64(3) 44 44
C5 C1 C5 54(3) 44 74
C3 C3 C2 120(10) 44 .
C3 C3 C2 43(10) 44 44
C3 C3 C6 67(3) 44 .
C3 C3 C6 92.5(11) 44 44
C3 C3 C4 87(10) 44 44
C3 C3 C4 70(10) 44 .
C2 C3 C2 127(2) . 44
C2 C3 C6 122(2) . 44
C2 C3 C6 124(4) . .
C2 C3 C4 121.7(14) . .
C2 C3 C4 32.9(16) . 44
C6 C3 C2 96.5(14) . 44
C6 C3 C2 110(2) 44 44
C6 C3 C6 28.2(8) 44 .
C4 C3 C2 27.0(9) . 44
C4 C3 C2 105(2) 44 44
C4 C3 C6 112(5) 44 .
C4 C3 C6 114(4) . 44
C4 C3 C6 127(4) 44 44
C4 C3 C6 113(2) . .
C4 C3 C4 115.2(19) 44 .
N1 C2 C1 103.9(15) . .
N1 C2 C3 110.0(16) . 44
N1 C2 C5 89.8(13) . 44
C1 C2 C3 122(2) . 44
C1 C2 C5 26.6(8) . 44
C3 C2 N1 122.5(18) . .
C3 C2 C1 123(2) . .
C3 C2 C3 17(5) . 44
C3 C2 C5 116(3) . 44
C4 C2 N1 67(2) 44 .
C4 C2 C1 95(3) 44 .
C4 C2 C3 60(3) 44 44
C4 C2 C3 77(3) 44 .
C4 C2 C5 68(2) 44 44
C5 C2 C3 108(3) 44 44
C3 C6 C3 20(3) 44 .
C6 C6 C3 67(2) 44 .
C6 C6 C3 85(2) 44 44
C6 C6 C11 145.0(13) 44 .
C6 C6 C7 30.0(11) 44 .
C6 C6 C7 122(2) 44 44
C11 C6 C3 125.3(18) . 44
C11 C6 C3 145.5(16) . .
C11 C6 C7 120.0 . .
C7 C6 C3 114(2) . 44
C7 C6 C3 144(2) 44 44
C7 C6 C3 94.3(18) . .
C7 C6 C3 164(3) 44 .
C7 C6 C11 23.2(13) 44 .
C7 C6 C7 97.7(10) 44 .
C6 C11 H11 120.0 . .
C6 C11 C10 120.0 . .
C6 C11 C8 95.2(9) . 44
C10 C11 H11 120.0 . .
C10 C11 C8 24.9(8) . 44
C8 C11 H11 144.7 44 .
C7 C11 C6 26.8(9) 44 .
C7 C11 H11 144.9 44 .
C7 C11 C10 94.2(3) 44 .
C7 C11 C8 70.1(10) 44 44
C11 C10 H10 119.9 . .
C11 C10 C9 111.7(3) . 44
C11 C10 C9 120.0 . .
C11 C10 C7 26.3(6) . 44
C9 C10 H10 120.1 . .
C9 C10 H10 128.1 44 .
C9 C10 C9 9.4(8) . 44
C9 C10 C7 93.9(6) . 44
C8 C10 C11 83.9(4) 44 .
C8 C10 H10 155.4 44 .
C8 C10 C9 36.6(9) 44 .
C8 C10 C9 27.8(7) 44 44
C8 C10 C7 58.6(6) 44 44
C7 C10 H10 145.8 44 .
C7 C10 C9 86.0(8) 44 44
C10 C9 C10 131.7(3) . 44
C10 C9 C12 128.3(10) . .
C9 C9 C10 148(2) 44 .
C9 C9 C10 23(2) 44 44
C9 C9 C8 34.3(17) 44 .
C9 C9 C8 126(2) 44 44
C9 C9 C12 79.1(10) 44 .
C8 C9 C10 120.0 . .
C8 C9 C10 12.0(3) . 44
C8 C9 C10 22.4(11) 44 .
C8 C9 C10 109.5(9) 44 44
C8 C9 C8 97.9(11) 44 .
C8 C9 C12 111.3(10) . .
C8 C9 C12 149(2) 44 .
C12 C9 C10 99.3(12) . 44
C11 C8 C8 116.7(6) 44 44
C11 C8 H8 91.3 44 .
C10 C8 C11 71.2(9) 44 44
C10 C8 C9 140.2(5) 44 .
C10 C8 C9 121.0(16) 44 44
C10 C8 C8 168(4) 44 44
C10 C8 H8 21.9 44 .
C10 C8 C7 99.2(4) 44 .
C9 C8 C11 165(2) 44 44
C9 C8 C11 148.5(6) . 44
C9 C8 C9 19.8(17) 44 .
C9 C8 C8 49.9(15) 44 44
C9 C8 C8 32.15(15) . 44
C9 C8 H8 120.0 . .
C9 C8 H8 102.2 44 .
C9 C8 C7 120.0 . .
C9 C8 C7 136.8(17) 44 .
C8 C8 H8 152.0 44 .
C7 C8 C11 28.9(6) . 44
C7 C8 C8 87.92(7) . 44
C7 C8 H8 120.0 . .
C6 C7 C6 28.1(15) 44 .
C6 C7 C10 142.0(8) . 44
C6 C7 C10 164(2) 44 44
C6 C7 C8 143.6(15) 44 .
C6 C7 C7 28.41(19) . 44
C6 C7 C7 53.8(11) 44 44
C6 C7 H7 94.5 44 .
C6 C7 H7 120.0 . .
C11 C7 C6 157.9(8) 44 .
C11 C7 C6 130(2) 44 44
C11 C7 C10 59.5(8) 44 44
C11 C7 C8 81.0(2) 44 .
C11 C7 C7 167(3) 44 44
C11 C7 H7 39.6 44 .
C10 C7 C7 114.0(8) 44 44
C10 C7 H7 97.9 44 .
C8 C7 C6 120.0 . .
C8 C7 C10 22.3(8) . 44
C8 C7 C7 91.76(7) . 44
C8 C7 H7 120.0 . .
C7 C7 H7 148.1 44 .
Hf1 O4 Hf1 105.4(4) . 12
Hf1 O4 Hf1 105.4(4) . 11
Hf1 O4 Hf1 105.4(4) 12 11
Hf1 O3 Hf1 114.9(5) . 12
Hf1 O3 Hf1 100.6(5) . 83
Hf1 O3 Hf1 100.6(5) 12 83
C12 O1 Hf1 130.2(8) . .
C9 C12 C9 21.8(12) 44 .
O1 C12 C9 124.9(10) . 44
O1 C12 C9 103.5(9) 44 44
O1 C12 C9 103.5(9) . .
O1 C12 C9 124.9(10) 44 .
O1 C12 O1 131.6(14) 44 .
N1 C4 C1 96.8(14) 76_545 44
N1 C4 C3 127(2) 76_545 44
N1 C4 C3 133(2) 76_545 .
N1 C4 C5 98.8(13) 76_545 .
C3 C4 C1 120.3(14) . 44
C3 C4 C1 104.7(14) 44 44
C3 C4 C3 23(3) 44 .
C3 C4 C5 120.8(16) 44 .
C3 C4 C5 127.5(18) . .
C2 C4 N1 82(2) 44 76_545
C2 C4 C1 59(2) 44 44
C2 C4 C3 70(3) 44 44
C2 C4 C3 93(3) 44 .
C2 C4 C5 84(2) 44 .
C5 C4 C1 25.5(9) . 44
C1 C5 C1 66(3) 44 76_545
C1 C5 C2 93.9(18) 76_545 44
C1 C5 C2 63(3) 44 44
C1 C5 C4 90(3) 44 .
C1 C5 C4 109.7(19) 76_545 .
C1 C5 C5 96(3) 44 57
C1 C5 H5 133.0 76_545 .
C1 C5 H5 142.7 44 .
C2 C5 H5 130.0 44 .
C4 C5 C2 27.6(8) . 44
C4 C5 H5 106.2 . .
C5 C5 C1 30.1(10) 57 76_545
C5 C5 C2 108.8(9) 57 44
C5 C5 C4 111.2(9) 57 .
C5 C5 H5 107.7 57 .
O2 C13 Ru1 180.0 . .

loop_
_geom_bond_atom_site_label_1
_geom_bond_atom_site_label_2
_geom_bond_distance
_geom_bond_site_symmetry_2
Hf1 Hf1 3.502(2) 83
Hf1 Hf1 3.502(2) 84
Hf1 Hf1 3.4817(9) 11
Hf1 Hf1 3.4817(9) 12
Hf1 O4 2.188(6) .
Hf1 O3 2.473(15) 84
Hf1 O3 2.065(6) 11
Hf1 O3 2.065(6) .
Hf1 O1 2.193(7) .
Hf1 O1 2.193(7) 70
Hf1 O5 2.200(17) .
Hf1 O5 2.199(17) 70
Ru1 N1 2.121(9) 3_655
Ru1 N1 2.121(9) 76_545
Ru1 N1 2.121(9) .
Ru1 N1 2.121(9) 74
Ru1 C13 1.98(4) .
Ru1 C13 1.98(4) 74
O2 C13 0.58(5) .
N1 C2 1.43(2) .
N1 C2 1.43(2) 54_655
N1 C4 1.329(17) 44
N1 C4 1.329(17) 74
C1 C1 1.33(5) 54_655
C1 H1 0.9596 .
C1 C2 1.45(3) .
C1 C4 1.69(3) 44
C1 C5 1.44(2) 74
C1 C5 0.73(2) 44
C3 C3 0.57(7) 44
C3 C2 1.31(4) .
C3 C2 1.67(3) 44
C3 C6 1.63(2) .
C3 C6 1.499(17) 44
C3 C4 1.45(5) .
C3 C4 1.36(6) 44
C2 C3 1.67(3) 44
C2 C4 0.76(2) 44
C2 C5 1.63(3) 44
C6 C3 1.499(17) 44
C6 C6 0.77(2) 44
C6 C11 1.3900 .
C6 C7 0.819(11) 44
C6 C7 1.3900 .
C11 H11 0.9605 .
C11 C10 1.3900 .
C11 C8 1.460(11) 44
C11 C7 0.714(18) 44
C10 H10 0.9590 .
C10 C9 1.91(3) 44
C10 C9 1.3900 .
C10 C8 0.62(2) 44
C10 C7 1.609(7) 44
C9 C10 1.91(2) 44
C9 C9 0.58(3) 44
C9 C8 0.966(17) 44
C9 C8 1.3900 .
C9 C12 1.538(16) .
C8 C11 1.460(8) 44
C8 C10 0.62(2) 44
C8 C9 0.97(2) 44
C8 C8 1.80(2) 44
C8 H8 0.9605 .
C8 C7 1.3900 .
C7 C6 0.819(17) 44
C7 C11 0.714(18) 44
C7 C10 1.609(10) 44
C7 C7 1.706(17) 44
C7 H7 0.9600 .
O4 Hf1 2.188(6) 12
O4 Hf1 2.188(6) 11
O3 Hf1 2.065(6) 12
O3 Hf1 2.473(15) 83
O1 C12 1.253(9) .
C12 C9 1.538(16) 44
C12 O1 1.253(9) 44
C4 N1 1.329(17) 76_545
C4 C1 1.69(3) 44
C4 C3 1.36(6) 44
C4 C2 0.76(2) 44
C4 C5 1.52(3) .
C5 C1 1.44(2) 76_545
C5 C1 0.73(2) 44
C5 C2 1.63(3) 44
C5 C5 1.17(4) 57
C5 H5 0.9601 .

loop_
_platon_squeeze_void_nr
_platon_squeeze_void_average_x
_platon_squeeze_void_average_y
_platon_squeeze_void_average_z
_platon_squeeze_void_volume
_platon_squeeze_void_count_electrons
_platon_squeeze_void_content
1 -0.004 -0.008 -0.005 43703 14447 ' '
